data_1557467
loop_
_publ_author_name
'Dai, Shengyu'
'Li, Shuaikang'
'Xu, Guoyong'
'Wu, Cheng'
'Liao, Yudan'
'Guo, Lihua'

_publ_section_title
;
 Flexible cycloalkyl substituents in insertion polymerization with
 \a-diimine nickel and palladium species
;
_journal_issue 7
_journal_name_full 'Polymer Chemistry'
_journal_page_first 1393
_journal_page_last 1400
_journal_paper_doi 10.1039/C9PY01901D
_journal_volume 11
_journal_year 2020
_chemical_formula_sum 'C61 H79 Cl N2 Pd'
_chemical_formula_weight 982.11
_space_group_IT_number 1
_space_group_name_Hall 'P 1'
_space_group_name_H-M_alt 'P 1'
_symmetry_cell_setting triclinic
_symmetry_space_group_name_H-M 'P 1'
_atom_sites_solution_hydrogens geom
_atom_sites_solution_primary direct
_atom_sites_solution_secondary difmap
_audit_creation_method SHELXL-97
_audit_update_record
;
2019-09-05 deposited with the CCDC.	2020-01-06 downloaded from the CCDC.
;
_cell_angle_alpha 115.914(4)
_cell_angle_beta 92.6830(10)
_cell_angle_gamma 110.251(3)
_cell_formula_units_Z 1
_cell_length_a 10.9521(9)
_cell_length_b 12.1033(11)
_cell_length_c 12.5780(11)
_cell_measurement_reflns_used 2175
_cell_measurement_temperature 298(2)
_cell_measurement_theta_max 21.216
_cell_measurement_theta_min 2.546
_cell_volume 1367.6(2)
_computing_cell_refinement 'Bruker SMART'
_computing_data_collection 'Bruker SMART'
_computing_data_reduction 'Bruker SHELXTL'
_computing_molecular_graphics 'Bruker SHELXTL'
_computing_publication_material 'Bruker SHELXTL'
_computing_structure_refinement 'SHELXL-97 (Sheldrick, 1997)'
_computing_structure_solution 'SHELXS-97 (Sheldrick, 1990)'
_diffrn_ambient_temperature 298(2)
_diffrn_measured_fraction_theta_full 0.983
_diffrn_measured_fraction_theta_max 0.983
_diffrn_measurement_device_type 'CCD area detector'
_diffrn_measurement_method 'phi and omega scans'
_diffrn_radiation_monochromator graphite
_diffrn_radiation_source 'fine-focus sealed tube'
_diffrn_radiation_type MoK\a
_diffrn_radiation_wavelength 0.71073
_diffrn_reflns_av_R_equivalents 0.0357
_diffrn_reflns_av_sigmaI/netI 0.0730
_diffrn_reflns_limit_h_max 13
_diffrn_reflns_limit_h_min -12
_diffrn_reflns_limit_k_max 14
_diffrn_reflns_limit_k_min -14
_diffrn_reflns_limit_l_max 11
_diffrn_reflns_limit_l_min -14
_diffrn_reflns_number 6929
_diffrn_reflns_theta_full 25.02
_diffrn_reflns_theta_max 25.02
_diffrn_reflns_theta_min 2.22
_exptl_absorpt_coefficient_mu 0.426
_exptl_absorpt_correction_T_max 0.9467
_exptl_absorpt_correction_T_min 0.8652
_exptl_absorpt_correction_type multi-scan
_exptl_absorpt_process_details sadabs
_exptl_crystal_colour red
_exptl_crystal_density_diffrn 1.192
_exptl_crystal_density_method 'not measured'
_exptl_crystal_description block
_exptl_crystal_F_000 522
_exptl_crystal_size_max 0.35
_exptl_crystal_size_mid 0.26
_exptl_crystal_size_min 0.13
_refine_diff_density_max 3.874
_refine_diff_density_min -0.544
_refine_diff_density_rms 0.146
_refine_ls_abs_structure_details 'Flack H D (1983), Acta Cryst. A39, 876-881'
_refine_ls_abs_structure_Flack 0.02(7)
_refine_ls_extinction_method none
_refine_ls_goodness_of_fit_ref 1.023
_refine_ls_hydrogen_treatment mixed
_refine_ls_matrix_type full
_refine_ls_number_parameters 608
_refine_ls_number_reflns 5785
_refine_ls_number_restraints 3
_refine_ls_restrained_S_all 1.022
_refine_ls_R_factor_all 0.0990
_refine_ls_R_factor_gt 0.0890
_refine_ls_shift/su_max 0.001
_refine_ls_shift/su_mean 0.000
_refine_ls_structure_factor_coef Fsqd
_refine_ls_weighting_details 'calc w=1/[\s^2^(Fo^2^)+(0.1555P)^2^+0.0000P] where P=(Fo^2^+2Fc^2^)/3'
_refine_ls_weighting_scheme calc
_refine_ls_wR_factor_gt 0.2086
_refine_ls_wR_factor_ref 0.2179
_reflns_number_gt 4799
_reflns_number_total 5785
_reflns_threshold_expression >2sigma(I)
_cod_data_source_file c9py01901d2.cif
_cod_data_source_block 181126c
_cod_depositor_comments
;
The following automatic conversions were performed:

data item '_symmetry_cell_setting' value 'Triclinic' was changed to
'triclinic' in accordance with the
/home/data/users/saulius/crontab/automatic-downloads/current/RSC/lib/dictionaries/cif_core.dic
dictionary named 'cif_core.dic' version 2.4.2 last updated on
2011-04-26.

Automatic conversion script
Id: cif_fix_values 7556 2019-12-06 15:28:31Z antanas 

 Adding full bibliography for 1557467--1557468.cif.
;
_cod_original_sg_symbol_H-M P1
_cod_database_code 1557467

loop_
_symmetry_equiv_pos_as_xyz
'x, y, z'

loop_
_atom_site_label
_atom_site_type_symbol
_atom_site_fract_x
_atom_site_fract_y
_atom_site_fract_z
_atom_site_U_iso_or_equiv
_atom_site_adp_type
_atom_site_occupancy
_atom_site_symmetry_multiplicity
_atom_site_calc_flag
_atom_site_refinement_flags
_atom_site_disorder_assembly
_atom_site_disorder_group
Pd1 Pd 0.52116(6) 0.21486(5) 0.42274(6) 0.0471(3) Uani 1 1 d . . .
Cl1 Cl 0.4200(18) 0.0627(19) 0.4725(19) 0.067(4) Uani 0.60(2) 1 d P A 1
Cl1' Cl 0.647(3) 0.120(2) 0.355(3) 0.067(6) Uani 0.40(2) 1 d P A 2
N1 N 0.4101(11) 0.3385(11) 0.4869(11) 0.035(3) Uani 1 1 d . A .
N2 N 0.6129(11) 0.3666(11) 0.3753(11) 0.034(3) Uani 1 1 d . A .
C1 C 0.4669(9) 0.4555(9) 0.4685(9) 0.028(2) Uani 1 1 d . . .
C2 C 0.5594(11) 0.4558(11) 0.4076(11) 0.039(2) Uani 1 1 d . A .
C3 C 0.5884(9) 0.5767(12) 0.3987(10) 0.042(3) Uani 1 1 d . . .
C4 C 0.4973(12) 0.6285(13) 0.4618(12) 0.036(3) Uani 1 1 d . A .
C5 C 0.4141(9) 0.5526(10) 0.5092(9) 0.035(2) Uani 1 1 d . A .
C6 C 0.3266(10) 0.5979(10) 0.5714(11) 0.044(3) Uani 1 1 d . . .
H6 H 0.2721 0.5504 0.6050 0.052 Uiso 1 1 calc R A .
C7 C 0.3206(12) 0.7171(12) 0.5836(12) 0.053(3) Uani 1 1 d . A .
H7 H 0.2594 0.7459 0.6237 0.063 Uiso 1 1 calc R . .
C8 C 0.4038(13) 0.7941(12) 0.5374(14) 0.046(3) Uani 1 1 d . . .
H8 H 0.3987 0.8735 0.5488 0.055 Uiso 1 1 calc R A .
C9 C 0.4957(11) 0.7504(11) 0.4732(12) 0.048(3) Uani 1 1 d . A .
C10 C 0.5818(14) 0.8129(14) 0.4188(14) 0.047(4) Uani 1 1 d . . .
H10 H 0.5810 0.8907 0.4216 0.057 Uiso 1 1 calc R A .
C11 C 0.6668(14) 0.7612(14) 0.3618(13) 0.063(4) Uani 1 1 d . A .
H11 H 0.7242 0.8063 0.3280 0.076 Uiso 1 1 calc R . .
C12 C 0.6718(13) 0.6434(15) 0.3519(13) 0.050(4) Uani 1 1 d . A .
H12 H 0.7323 0.6118 0.3132 0.060 Uiso 1 1 calc R . .
C13 C 0.7203(9) 0.3892(9) 0.3243(8) 0.028(2) Uani 1 1 d . . .
C14 C 0.8485(9) 0.4777(9) 0.3999(9) 0.033(2) Uani 1 1 d . A .
C15 C 0.9510(10) 0.5079(10) 0.3425(9) 0.040(2) Uani 1 1 d . . .
H15 H 1.0368 0.5673 0.3907 0.048 Uiso 1 1 calc R A .
C16 C 0.9327(11) 0.4545(10) 0.2179(10) 0.040(2) Uani 1 1 d . A .
C17 C 0.8058(10) 0.3603(10) 0.1461(10) 0.041(2) Uani 1 1 d . . .
H17 H 0.7930 0.3196 0.0620 0.050 Uiso 1 1 calc R A .
C18 C 0.6977(10) 0.3249(10) 0.1954(9) 0.036(2) Uani 1 1 d . A .
C19 C 0.8750(10) 0.5372(10) 0.5382(9) 0.039(2) Uani 1 1 d . . .
H19 H 0.7881 0.5075 0.5580 0.047 Uiso 1 1 calc R A .
C20 C 0.9375(15) 0.6896(13) 0.6077(12) 0.063(3) Uani 1 1 d . A .
H20A H 0.8789 0.7233 0.5836 0.075 Uiso 1 1 calc R . .
H20B H 1.0220 0.7226 0.5870 0.075 Uiso 1 1 calc R . .
C21 C 0.9617(17) 0.7432(15) 0.7455(13) 0.073(4) Uani 1 1 d . . .
H21A H 1.0080 0.8404 0.7867 0.087 Uiso 1 1 calc R A .
H21B H 0.8761 0.7206 0.7673 0.087 Uiso 1 1 calc R . .
C22 C 1.0401(16) 0.6884(14) 0.7872(12) 0.070(4) Uani 1 1 d . A .
H22A H 1.0448 0.7185 0.8731 0.084 Uiso 1 1 calc R . .
H22B H 1.1306 0.7234 0.7777 0.084 Uiso 1 1 calc R . .
C23 C 0.982(2) 0.5339(17) 0.7180(14) 0.074(5) Uani 1 1 d . . .
H23A H 0.8974 0.4985 0.7377 0.089 Uiso 1 1 calc R A .
H23B H 1.0428 0.5037 0.7441 0.089 Uiso 1 1 calc R . .
C24 C 0.9593(15) 0.4784(13) 0.5792(12) 0.054(4) Uani 1 1 d . A .
H24A H 1.0449 0.5021 0.5576 0.065 Uiso 1 1 calc R . .
H24B H 0.9136 0.3811 0.5381 0.065 Uiso 1 1 calc R . .
C25 C 1.0459(10) 0.4935(12) 0.1573(10) 0.046(3) Uani 1 1 d . . .
H25 H 1.0176 0.4206 0.0731 0.055 Uiso 1 1 calc R A .
C26 C 1.1816(12) 0.5062(15) 0.2090(14) 0.064(3) Uani 1 1 d . A .
H26A H 1.2110 0.5729 0.2945 0.076 Uiso 1 1 calc R . .
H26B H 1.1722 0.4207 0.2028 0.076 Uiso 1 1 calc R . .
C27 C 1.2840(13) 0.5451(14) 0.1458(13) 0.062(3) Uani 1 1 d . . .
H27A H 1.2587 0.4740 0.0621 0.074 Uiso 1 1 calc R A .
H27B H 1.3685 0.5542 0.1840 0.074 Uiso 1 1 calc R . .
C28 C 1.3030(14) 0.6754(15) 0.1470(16) 0.075(4) Uani 1 1 d . A .
H28A H 1.3681 0.6941 0.1008 0.090 Uiso 1 1 calc R . .
H28B H 1.3364 0.7489 0.2299 0.090 Uiso 1 1 calc R . .
C29 C 1.1692(18) 0.664(2) 0.091(2) 0.105(7) Uani 1 1 d . . .
H29A H 1.1439 0.6002 0.0050 0.126 Uiso 1 1 calc R A .
H29B H 1.1799 0.7507 0.1001 0.126 Uiso 1 1 calc R . .
C30 C 1.0567(17) 0.6182(19) 0.1503(19) 0.087(5) Uani 1 1 d . A .
H30A H 1.0726 0.6906 0.2317 0.105 Uiso 1 1 calc R . .
H30B H 0.9722 0.6000 0.1038 0.105 Uiso 1 1 calc R . .
C31 C 0.5572(11) 0.2220(10) 0.1171(10) 0.048(3) Uani 1 1 d . . .
H31 H 0.5020 0.1995 0.1698 0.057 Uiso 1 1 calc R A .
C32 C 0.5595(18) 0.0937(16) 0.0187(18) 0.090(6) Uani 1 1 d . A .
H32A H 0.6025 0.0577 0.0566 0.108 Uiso 1 1 calc R . .
H32B H 0.6137 0.1155 -0.0340 0.108 Uiso 1 1 calc R . .
C33 C 0.419(2) -0.017(2) -0.061(2) 0.105(8) Uani 1 1 d . . .
H33A H 0.4272 -0.0951 -0.1242 0.126 Uiso 1 1 calc R A .
H33B H 0.3643 -0.0454 -0.0113 0.126 Uiso 1 1 calc R . .
C34 C 0.3560(17) 0.047(2) -0.1167(19) 0.108(7) Uani 1 1 d . A .
H34A H 0.4062 0.0635 -0.1736 0.129 Uiso 1 1 calc R . .
H34B H 0.2652 -0.0167 -0.1623 0.129 Uiso 1 1 calc R . .
C35 C 0.3526(17) 0.1756(18) -0.026(2) 0.109(7) Uani 1 1 d . . .
H35A H 0.2910 0.1579 0.0235 0.130 Uiso 1 1 calc R A .
H35B H 0.3207 0.2148 -0.0677 0.130 Uiso 1 1 calc R . .
C36 C 0.4906(14) 0.2731(14) 0.0548(16) 0.077(5) Uani 1 1 d . A .
H36A H 0.5474 0.2997 0.0058 0.092 Uiso 1 1 calc R . .
H36B H 0.4839 0.3532 0.1162 0.092 Uiso 1 1 calc R . .
C37 C 0.3011(11) 0.3114(10) 0.5575(10) 0.039(2) Uani 1 1 d . . .
C38 C 0.3260(10) 0.3669(9) 0.6816(9) 0.036(2) Uani 1 1 d . A .
C39 C 0.2221(11) 0.3343(11) 0.7335(10) 0.043(2) Uani 1 1 d . . .
H39 H 0.2396 0.3742 0.8178 0.052 Uiso 1 1 calc R A .
C40 C 0.0909(10) 0.2444(10) 0.6674(9) 0.037(2) Uani 1 1 d . A .
C41 C 0.0685(11) 0.1917(11) 0.5428(10) 0.043(3) Uani 1 1 d . . .
H41 H -0.0186 0.1351 0.4964 0.051 Uiso 1 1 calc R A .
C42 C 0.1682(10) 0.2185(10) 0.4834(9) 0.037(2) Uani 1 1 d . A .
C43 C 0.4671(10) 0.4656(11) 0.7624(10) 0.051(3) Uani 1 1 d . . .
H43 H 0.5250 0.4845 0.7100 0.062 Uiso 1 1 calc R A .
C44 C 0.4710(14) 0.5992(13) 0.8592(15) 0.081(5) Uani 1 1 d . A .
H44A H 0.4414 0.6424 0.8204 0.097 Uiso 1 1 calc R . .
H44B H 0.4107 0.5833 0.9100 0.097 Uiso 1 1 calc R . .
C45 C 0.6126(18) 0.6908(17) 0.9372(18) 0.096(6) Uani 1 1 d . . .
H45A H 0.6708 0.7105 0.8862 0.115 Uiso 1 1 calc R A .
H45B H 0.6131 0.7752 0.9981 0.115 Uiso 1 1 calc R . .
C46 C 0.6651(19) 0.635(3) 0.9967(17) 0.127(10) Uani 1 1 d . A .
H46A H 0.6100 0.6190 1.0511 0.152 Uiso 1 1 calc R . .
H46B H 0.7550 0.6981 1.0451 0.152 Uiso 1 1 calc R . .
C47 C 0.6688(17) 0.496(3) 0.900(2) 0.121(10) Uani 1 1 d . . .
H47A H 0.7291 0.5118 0.8492 0.145 Uiso 1 1 calc R A .
H47B H 0.7005 0.4567 0.9420 0.145 Uiso 1 1 calc R . .
C48 C 0.5213(15) 0.3961(18) 0.8184(17) 0.078(5) Uani 1 1 d . A .
H48A H 0.5225 0.3144 0.7543 0.093 Uiso 1 1 calc R . .
H48B H 0.4635 0.3719 0.8679 0.093 Uiso 1 1 calc R . .
C49 C -0.0176(10) 0.2078(11) 0.7327(10) 0.043(2) Uani 1 1 d . . .
H49 H 0.0004 0.2893 0.8095 0.051 Uiso 1 1 calc R A .
C50 C -0.0078(16) 0.1037(18) 0.7645(16) 0.077(4) Uani 1 1 d . A .
H50A H 0.0803 0.1387 0.8153 0.092 Uiso 1 1 calc R . .
H50B H -0.0186 0.0235 0.6906 0.092 Uiso 1 1 calc R . .
C51 C -0.1148(19) 0.0665(19) 0.8317(17) 0.089(5) Uani 1 1 d . . .
H51A H -0.0987 0.1447 0.9093 0.106 Uiso 1 1 calc R A .
H51B H -0.1085 -0.0032 0.8475 0.106 Uiso 1 1 calc R . .
C52 C -0.2580(16) 0.0156(16) 0.7562(15) 0.081(5) Uani 1 1 d . A .
H52A H -0.2759 -0.0637 0.6789 0.097 Uiso 1 1 calc R . .
H52B H -0.3243 -0.0078 0.7999 0.097 Uiso 1 1 calc R . .
C53 C -0.2651(15) 0.1243(18) 0.7358(17) 0.083(5) Uani 1 1 d . . .
H53A H -0.2485 0.2028 0.8134 0.099 Uiso 1 1 calc R A .
H53B H -0.3540 0.0955 0.6896 0.099 Uiso 1 1 calc R . .
C54 C -0.1592(12) 0.1611(15) 0.6651(13) 0.059(3) Uani 1 1 d . A .
H54A H -0.1787 0.0831 0.5864 0.071 Uiso 1 1 calc R . .
H54B H -0.1657 0.2319 0.6512 0.071 Uiso 1 1 calc R . .
C55 C 0.1367(10) 0.1555(9) 0.3449(9) 0.040(2) Uani 1 1 d . . .
H55 H 0.2219 0.1848 0.3223 0.048 Uiso 1 1 calc R A .
C56 C 0.0778(18) 0.0021(14) 0.2819(14) 0.062(4) Uani 1 1 d . A .
H56A H -0.0025 -0.0299 0.3085 0.075 Uiso 1 1 calc R . .
H56B H 0.1418 -0.0264 0.3060 0.075 Uiso 1 1 calc R . .
C57 C 0.043(2) -0.0629(15) 0.1407(14) 0.071(5) Uani 1 1 d . . .
H57A H -0.0004 -0.1600 0.1044 0.085 Uiso 1 1 calc R A .
H57B H 0.1235 -0.0395 0.1122 0.085 Uiso 1 1 calc R . .
C58 C -0.0552(18) -0.0091(14) 0.1024(12) 0.083(5) Uani 1 1 d . A .
H58A H -0.0760 -0.0466 0.0148 0.099 Uiso 1 1 calc R . .
H58B H -0.1381 -0.0368 0.1271 0.099 Uiso 1 1 calc R . .
C59 C 0.011(2) 0.1412(14) 0.1626(12) 0.076(5) Uani 1 1 d . . .
H59A H -0.0486 0.1745 0.1398 0.092 Uiso 1 1 calc R A .
H59B H 0.0916 0.1677 0.1339 0.092 Uiso 1 1 calc R . .
C60 C 0.0484(16) 0.2045(13) 0.2997(11) 0.060(3) Uani 1 1 d . A .
H60A H 0.0937 0.3013 0.3342 0.072 Uiso 1 1 calc R . .
H60B H -0.0331 0.1855 0.3286 0.072 Uiso 1 1 calc R . .
C61 C 0.604(6) 0.079(7) 0.335(9) 0.067(17) Uani 0.60(2) 1 d P A 1
H61A H 0.6981 0.1274 0.3451 0.101 Uiso 0.60(2) 1 calc PR A 1
H61B H 0.5612 0.0279 0.2497 0.101 Uiso 0.60(2) 1 calc PR A 1
H61C H 0.5916 0.0201 0.3686 0.101 Uiso 0.60(2) 1 calc PR A 1
C61' C 0.447(10) 0.038(10) 0.447(11) 0.07(2) Uani 0.40(2) 1 d P A 2
H61D H 0.4989 -0.0134 0.4171 0.101 Uiso 0.40(2) 1 calc PR A 2
H61E H 0.3547 -0.0163 0.4039 0.101 Uiso 0.40(2) 1 calc PR A 2
H61F H 0.4533 0.0658 0.5324 0.101 Uiso 0.40(2) 1 calc PR A 2

loop_
_atom_site_aniso_label
_atom_site_aniso_U_11
_atom_site_aniso_U_22
_atom_site_aniso_U_33
_atom_site_aniso_U_23
_atom_site_aniso_U_13
_atom_site_aniso_U_12
Pd1 0.0505(5) 0.0468(4) 0.0533(5) 0.0289(4) 0.0129(4) 0.0236(3)
Cl1 0.063(7) 0.066(7) 0.108(10) 0.062(7) 0.050(5) 0.035(5)
Cl1' 0.063(12) 0.066(11) 0.108(13) 0.062(11) 0.050(10) 0.035(9)
N1 0.035(6) 0.036(6) 0.040(6) 0.020(5) 0.009(5) 0.021(5)
N2 0.039(6) 0.034(6) 0.039(7) 0.025(5) 0.008(5) 0.016(5)
C1 0.028(4) 0.028(4) 0.032(5) 0.012(4) 0.004(4) 0.019(4)
C2 0.043(6) 0.035(5) 0.042(7) 0.023(5) 0.005(5) 0.015(5)
C3 0.020(4) 0.071(7) 0.035(6) 0.031(5) 0.013(4) 0.011(5)
C4 0.033(6) 0.041(6) 0.039(7) 0.022(5) 0.004(5) 0.016(5)
C5 0.027(5) 0.043(5) 0.030(6) 0.021(5) 0.003(4) 0.007(4)
C6 0.037(5) 0.037(5) 0.053(7) 0.024(5) 0.001(5) 0.009(4)
C7 0.054(7) 0.063(7) 0.055(8) 0.031(6) 0.018(6) 0.034(6)
C8 0.042(7) 0.028(5) 0.064(9) 0.022(6) 0.006(6) 0.009(5)
C9 0.041(6) 0.051(6) 0.051(7) 0.026(6) 0.003(5) 0.019(5)
C10 0.050(8) 0.049(7) 0.055(9) 0.031(7) 0.013(7) 0.026(6)
C11 0.061(8) 0.078(9) 0.065(9) 0.058(8) 0.011(7) 0.015(7)
C12 0.032(6) 0.061(8) 0.050(9) 0.020(7) 0.010(6) 0.022(6)
C13 0.032(5) 0.036(4) 0.017(5) 0.009(4) 0.001(4) 0.020(4)
C14 0.037(5) 0.039(5) 0.021(5) 0.012(4) 0.007(4) 0.019(4)
C15 0.034(5) 0.049(5) 0.025(5) 0.013(5) 0.002(4) 0.013(4)
C16 0.046(6) 0.049(5) 0.035(6) 0.023(5) 0.015(5) 0.025(5)
C17 0.040(6) 0.050(5) 0.027(6) 0.018(5) 0.002(5) 0.013(5)
C18 0.042(5) 0.046(5) 0.023(5) 0.015(4) 0.005(4) 0.023(4)
C19 0.030(5) 0.060(6) 0.025(5) 0.018(5) 0.011(4) 0.018(4)
C20 0.075(8) 0.067(7) 0.034(7) 0.010(6) 0.003(6) 0.037(7)
C21 0.082(10) 0.075(9) 0.044(8) 0.014(7) 0.012(8) 0.034(8)
C22 0.089(10) 0.074(8) 0.033(7) 0.019(6) -0.001(7) 0.028(7)
C23 0.110(13) 0.083(11) 0.034(8) 0.034(8) -0.001(8) 0.040(10)
C24 0.060(8) 0.052(8) 0.030(7) 0.015(6) -0.009(6) 0.010(6)
C25 0.036(5) 0.061(6) 0.030(6) 0.018(5) 0.006(5) 0.013(5)
C26 0.048(7) 0.090(9) 0.078(10) 0.053(8) 0.024(7) 0.036(6)
C27 0.049(7) 0.091(9) 0.055(8) 0.037(7) 0.020(6) 0.036(7)
C28 0.053(8) 0.084(9) 0.086(11) 0.045(9) 0.032(8) 0.019(7)
C29 0.084(11) 0.165(18) 0.146(19) 0.131(16) 0.059(12) 0.060(12)
C30 0.074(10) 0.129(14) 0.119(16) 0.097(14) 0.047(10) 0.056(10)
C31 0.039(6) 0.049(6) 0.040(7) 0.017(5) 0.012(5) 0.008(5)
C32 0.072(11) 0.069(10) 0.075(12) 0.005(9) 0.002(9) 0.011(8)
C33 0.074(13) 0.088(12) 0.087(15) 0.001(11) 0.013(11) 0.017(10)
C34 0.059(10) 0.108(14) 0.080(13) 0.022(12) -0.032(9) -0.012(9)
C35 0.064(10) 0.095(12) 0.135(19) 0.052(13) -0.027(11) 0.009(9)
C36 0.054(7) 0.069(8) 0.084(12) 0.037(8) -0.022(8) 0.004(6)
C37 0.046(6) 0.046(5) 0.032(6) 0.021(5) 0.017(5) 0.022(5)
C38 0.035(5) 0.044(5) 0.027(5) 0.019(4) 0.002(4) 0.013(4)
C39 0.044(6) 0.056(6) 0.021(5) 0.015(5) 0.000(5) 0.016(5)
C40 0.034(5) 0.046(6) 0.026(6) 0.022(5) 0.005(4) 0.006(4)
C41 0.040(6) 0.047(6) 0.024(6) 0.018(5) -0.002(5) -0.002(5)
C42 0.040(5) 0.044(5) 0.024(5) 0.018(4) 0.003(4) 0.014(4)
C43 0.032(5) 0.064(7) 0.022(5) 0.015(5) -0.001(5) -0.009(5)
C44 0.064(8) 0.053(7) 0.062(10) -0.003(7) -0.011(7) -0.002(6)
C45 0.082(11) 0.084(10) 0.064(11) 0.018(9) -0.037(9) 0.000(8)
C46 0.073(11) 0.161(19) 0.040(9) 0.022(12) -0.020(9) -0.029(12)
C47 0.039(9) 0.21(3) 0.107(18) 0.11(2) -0.021(10) 0.009(12)
C48 0.053(9) 0.105(13) 0.067(11) 0.039(10) -0.013(8) 0.031(9)
C49 0.032(5) 0.052(6) 0.026(5) 0.016(5) 0.003(4) 0.002(4)
C50 0.076(9) 0.113(12) 0.078(11) 0.066(10) 0.038(8) 0.049(9)
C51 0.112(14) 0.112(12) 0.095(13) 0.080(11) 0.058(11) 0.060(11)
C52 0.073(10) 0.078(9) 0.065(10) 0.031(8) 0.036(8) 0.004(7)
C53 0.050(8) 0.109(12) 0.087(12) 0.053(10) 0.025(8) 0.024(8)
C54 0.049(7) 0.088(9) 0.058(8) 0.046(7) 0.023(6) 0.032(6)
C55 0.039(5) 0.042(5) 0.019(5) 0.010(4) 0.004(4) 0.002(4)
C56 0.083(10) 0.068(9) 0.040(8) 0.033(7) 0.005(7) 0.028(8)
C57 0.106(13) 0.055(8) 0.034(8) 0.014(7) -0.001(8) 0.026(8)
C58 0.117(13) 0.080(9) 0.024(7) 0.015(7) -0.023(8) 0.028(9)
C59 0.119(13) 0.066(8) 0.029(7) 0.018(7) -0.010(8) 0.030(9)
C60 0.092(10) 0.066(7) 0.025(6) 0.016(6) 0.004(7) 0.044(7)
C61 0.06(4) 0.07(3) 0.11(4) 0.06(3) 0.05(3) 0.03(3)
C61' 0.06(5) 0.07(4) 0.11(6) 0.06(4) 0.05(3) 0.03(2)

loop_
_atom_type_symbol
_atom_type_description
_atom_type_scat_dispersion_real
_atom_type_scat_dispersion_imag
_atom_type_scat_source
C C 0.0033 0.0016 'International Tables Vol C Tables 4.2.6.8 and 6.1.1.4'
H H 0.0000 0.0000 'International Tables Vol C Tables 4.2.6.8 and 6.1.1.4'
N N 0.0061 0.0033 'International Tables Vol C Tables 4.2.6.8 and 6.1.1.4'
Cl Cl 0.1484 0.1585 'International Tables Vol C Tables 4.2.6.8 and 6.1.1.4'
Pd Pd -0.9988 1.0072 'International Tables Vol C Tables 4.2.6.8 and 6.1.1.4'

loop_
_geom_angle_atom_site_label_1
_geom_angle_atom_site_label_2
_geom_angle_atom_site_label_3
_geom_angle
_geom_angle_site_symmetry_1
_geom_angle_site_symmetry_3
_geom_angle_publ_flag
C61 Pd1 Cl1' 13.7(17) . . ?
C61 Pd1 N2 102.0(18) . . ?
Cl1' Pd1 N2 93.2(8) . . ?
C61 Pd1 N1 171(2) . . ?
Cl1' Pd1 N1 170.9(7) . . ?
N2 Pd1 N1 77.8(5) . . ?
C61 Pd1 Cl1 80.4(18) . . ?
Cl1' Pd1 Cl1 89.4(7) . . ?
N2 Pd1 Cl1 177.4(6) . . ?
N1 Pd1 Cl1 99.7(5) . . ?
C61 Pd1 C61' 67(2) . . ?
Cl1' Pd1 C61' 76.1(18) . . ?
N2 Pd1 C61' 168.8(19) . . ?
N1 Pd1 C61' 113.0(18) . . ?
Cl1 Pd1 C61' 13.5(18) . . ?
C1 N1 C37 127.4(10) . . ?
C1 N1 Pd1 109.8(8) . . ?
C37 N1 Pd1 122.3(8) . . ?
C2 N2 C13 117.0(10) . . ?
C2 N2 Pd1 112.5(9) . . ?
C13 N2 Pd1 130.4(8) . . ?
C2 C1 C5 124.9(10) . . ?
C2 C1 N1 115.7(9) . . ?
C5 C1 N1 119.3(9) . . ?
C1 C2 N2 123.9(11) . . ?
C1 C2 C3 102.5(10) . . ?
N2 C2 C3 133.4(11) . . ?
C12 C3 C2 137.3(12) . . ?
C12 C3 C4 120.1(12) . . ?
C2 C3 C4 102.6(9) . . ?
C5 C4 C9 123.7(12) . . ?
C5 C4 C3 116.4(11) . . ?
C9 C4 C3 119.9(11) . . ?
C6 C5 C1 147.4(10) . . ?
C6 C5 C4 118.9(10) . . ?
C1 C5 C4 93.6(9) . . ?
C5 C6 C7 119.2(11) . . ?
C5 C6 H6 120.4 . . ?
C7 C6 H6 120.4 . . ?
C8 C7 C6 122.3(11) . . ?
C8 C7 H7 118.9 . . ?
C6 C7 H7 118.9 . . ?
C7 C8 C9 119.9(11) . . ?
C7 C8 H8 120.1 . . ?
C9 C8 H8 120.1 . . ?
C10 C9 C8 126.9(11) . . ?
C10 C9 C4 117.2(12) . . ?
C8 C9 C4 115.9(11) . . ?
C11 C10 C9 120.7(13) . . ?
C11 C10 H10 119.7 . . ?
C9 C10 H10 119.7 . . ?
C10 C11 C12 122.9(13) . . ?
C10 C11 H11 118.5 . . ?
C12 C11 H11 118.5 . . ?
C3 C12 C11 119.1(13) . . ?
C3 C12 H12 120.4 . . ?
C11 C12 H12 120.4 . . ?
N2 C13 C14 119.4(9) . . ?
N2 C13 C18 118.7(9) . . ?
C14 C13 C18 121.9(9) . . ?
C15 C14 C13 116.5(9) . . ?
C15 C14 C19 121.6(8) . . ?
C13 C14 C19 121.9(9) . . ?
C16 C15 C14 123.7(9) . . ?
C16 C15 H15 118.1 . . ?
C14 C15 H15 118.1 . . ?
C15 C16 C17 117.8(10) . . ?
C15 C16 C25 122.7(9) . . ?
C17 C16 C25 119.5(10) . . ?
C18 C17 C16 122.3(10) . . ?
C18 C17 H17 118.8 . . ?
C16 C17 H17 118.8 . . ?
C17 C18 C13 117.5(8) . . ?
C17 C18 C31 122.7(9) . . ?
C13 C18 C31 119.7(9) . . ?
C20 C19 C14 114.1(9) . . ?
C20 C19 C24 111.4(10) . . ?
C14 C19 C24 109.7(9) . . ?
C20 C19 H19 107.1 . . ?
C14 C19 H19 107.1 . . ?
C24 C19 H19 107.1 . . ?
C19 C20 C21 111.7(12) . . ?
C19 C20 H20A 109.3 . . ?
C21 C20 H20A 109.3 . . ?
C19 C20 H20B 109.3 . . ?
C21 C20 H20B 109.3 . . ?
H20A C20 H20B 107.9 . . ?
C22 C21 C20 112.5(12) . . ?
C22 C21 H21A 109.1 . . ?
C20 C21 H21A 109.1 . . ?
C22 C21 H21B 109.1 . . ?
C20 C21 H21B 109.1 . . ?
H21A C21 H21B 107.8 . . ?
C21 C22 C23 113.0(13) . . ?
C21 C22 H22A 109.0 . . ?
C23 C22 H22A 109.0 . . ?
C21 C22 H22B 109.0 . . ?
C23 C22 H22B 109.0 . . ?
H22A C22 H22B 107.8 . . ?
C22 C23 C24 111.8(13) . . ?
C22 C23 H23A 109.3 . . ?
C24 C23 H23A 109.3 . . ?
C22 C23 H23B 109.3 . . ?
C24 C23 H23B 109.3 . . ?
H23A C23 H23B 107.9 . . ?
C19 C24 C23 110.0(12) . . ?
C19 C24 H24A 109.7 . . ?
C23 C24 H24A 109.7 . . ?
C19 C24 H24B 109.7 . . ?
C23 C24 H24B 109.7 . . ?
H24A C24 H24B 108.2 . . ?
C30 C25 C26 111.7(11) . . ?
C30 C25 C16 109.9(10) . . ?
C26 C25 C16 116.6(10) . . ?
C30 C25 H25 105.9 . . ?
C26 C25 H25 105.9 . . ?
C16 C25 H25 105.9 . . ?
C27 C26 C25 112.6(11) . . ?
C27 C26 H26A 109.1 . . ?
C25 C26 H26A 109.1 . . ?
C27 C26 H26B 109.1 . . ?
C25 C26 H26B 109.1 . . ?
H26A C26 H26B 107.8 . . ?
C26 C27 C28 113.1(12) . . ?
C26 C27 H27A 109.0 . . ?
C28 C27 H27A 109.0 . . ?
C26 C27 H27B 109.0 . . ?
C28 C27 H27B 109.0 . . ?
H27A C27 H27B 107.8 . . ?
C27 C28 C29 109.4(12) . . ?
C27 C28 H28A 109.8 . . ?
C29 C28 H28A 109.8 . . ?
C27 C28 H28B 109.8 . . ?
C29 C28 H28B 109.8 . . ?
H28A C28 H28B 108.2 . . ?
C28 C29 C30 112.8(14) . . ?
C28 C29 H29A 109.0 . . ?
C30 C29 H29A 109.0 . . ?
C28 C29 H29B 109.0 . . ?
C30 C29 H29B 109.0 . . ?
H29A C29 H29B 107.8 . . ?
C25 C30 C29 112.8(14) . . ?
C25 C30 H30A 109.0 . . ?
C29 C30 H30A 109.0 . . ?
C25 C30 H30B 109.0 . . ?
C29 C30 H30B 109.0 . . ?
H30A C30 H30B 107.8 . . ?
C36 C31 C32 106.7(13) . . ?
C36 C31 C18 113.0(9) . . ?
C32 C31 C18 111.9(11) . . ?
C36 C31 H31 108.4 . . ?
C32 C31 H31 108.4 . . ?
C18 C31 H31 108.4 . . ?
C31 C32 C33 114.4(15) . . ?
C31 C32 H32A 108.7 . . ?
C33 C32 H32A 108.7 . . ?
C31 C32 H32B 108.7 . . ?
C33 C32 H32B 108.7 . . ?
H32A C32 H32B 107.6 . . ?
C34 C33 C32 105.9(17) . . ?
C34 C33 H33A 110.6 . . ?
C32 C33 H33A 110.6 . . ?
C34 C33 H33B 110.6 . . ?
C32 C33 H33B 110.6 . . ?
H33A C33 H33B 108.7 . . ?
C35 C34 C33 114.2(17) . . ?
C35 C34 H34A 108.7 . . ?
C33 C34 H34A 108.7 . . ?
C35 C34 H34B 108.7 . . ?
C33 C34 H34B 108.7 . . ?
H34A C34 H34B 107.6 . . ?
C34 C35 C36 110.4(16) . . ?
C34 C35 H35A 109.6 . . ?
C36 C35 H35A 109.6 . . ?
C34 C35 H35B 109.6 . . ?
C36 C35 H35B 109.6 . . ?
H35A C35 H35B 108.1 . . ?
C31 C36 C35 115.7(13) . . ?
C31 C36 H36A 108.4 . . ?
C35 C36 H36A 108.4 . . ?
C31 C36 H36B 108.4 . . ?
C35 C36 H36B 108.4 . . ?
H36A C36 H36B 107.4 . . ?
C38 C37 C42 120.5(10) . . ?
C38 C37 N1 124.0(10) . . ?
C42 C37 N1 115.5(9) . . ?
C39 C38 C37 118.7(9) . . ?
C39 C38 C43 119.8(9) . . ?
C37 C38 C43 121.4(9) . . ?
C38 C39 C40 123.9(10) . . ?
C38 C39 H39 118.1 . . ?
C40 C39 H39 118.1 . . ?
C41 C40 C39 116.1(10) . . ?
C41 C40 C49 123.6(9) . . ?
C39 C40 C49 120.3(9) . . ?
C42 C41 C40 123.5(9) . . ?
C42 C41 H41 118.3 . . ?
C40 C41 H41 118.3 . . ?
C41 C42 C37 117.2(9) . . ?
C41 C42 C55 120.8(9) . . ?
C37 C42 C55 121.9(9) . . ?
C44 C43 C38 112.8(10) . . ?
C44 C43 C48 112.1(12) . . ?
C38 C43 C48 108.7(10) . . ?
C44 C43 H43 107.7 . . ?
C38 C43 H43 107.7 . . ?
C48 C43 H43 107.7 . . ?
C45 C44 C43 110.0(14) . . ?
C45 C44 H44A 109.7 . . ?
C43 C44 H44A 109.7 . . ?
C45 C44 H44B 109.7 . . ?
C43 C44 H44B 109.7 . . ?
H44A C44 H44B 108.2 . . ?
C46 C45 C44 113.6(16) . . ?
C46 C45 H45A 108.9 . . ?
C44 C45 H45A 108.9 . . ?
C46 C45 H45B 108.9 . . ?
C44 C45 H45B 108.9 . . ?
H45A C45 H45B 107.7 . . ?
C45 C46 C47 111.0(15) . . ?
C45 C46 H46A 109.4 . . ?
C47 C46 H46A 109.4 . . ?
C45 C46 H46B 109.4 . . ?
C47 C46 H46B 109.4 . . ?
H46A C46 H46B 108.0 . . ?
C48 C47 C46 108.4(18) . . ?
C48 C47 H47A 110.0 . . ?
C46 C47 H47A 110.0 . . ?
C48 C47 H47B 110.0 . . ?
C46 C47 H47B 110.0 . . ?
H47A C47 H47B 108.4 . . ?
C43 C48 C47 109.3(15) . . ?
C43 C48 H48A 109.8 . . ?
C47 C48 H48A 109.8 . . ?
C43 C48 H48B 109.8 . . ?
C47 C48 H48B 109.8 . . ?
H48A C48 H48B 108.3 . . ?
C50 C49 C54 110.1(10) . . ?
C50 C49 C40 110.4(10) . . ?
C54 C49 C40 114.9(9) . . ?
C50 C49 H49 107.0 . . ?
C54 C49 H49 107.0 . . ?
C40 C49 H49 107.0 . . ?
C49 C50 C51 111.4(12) . . ?
C49 C50 H50A 109.4 . . ?
C51 C50 H50A 109.4 . . ?
C49 C50 H50B 109.4 . . ?
C51 C50 H50B 109.4 . . ?
H50A C50 H50B 108.0 . . ?
C50 C51 C52 111.4(14) . . ?
C50 C51 H51A 109.4 . . ?
C52 C51 H51A 109.4 . . ?
C50 C51 H51B 109.4 . . ?
C52 C51 H51B 109.4 . . ?
H51A C51 H51B 108.0 . . ?
C53 C52 C51 108.0(12) . . ?
C53 C52 H52A 110.1 . . ?
C51 C52 H52A 110.1 . . ?
C53 C52 H52B 110.1 . . ?
C51 C52 H52B 110.1 . . ?
H52A C52 H52B 108.4 . . ?
C52 C53 C54 109.9(13) . . ?
C52 C53 H53A 109.7 . . ?
C54 C53 H53A 109.7 . . ?
C52 C53 H53B 109.7 . . ?
C54 C53 H53B 109.7 . . ?
H53A C53 H53B 108.2 . . ?
C49 C54 C53 112.4(11) . . ?
C49 C54 H54A 109.1 . . ?
C53 C54 H54A 109.1 . . ?
C49 C54 H54B 109.1 . . ?
C53 C54 H54B 109.1 . . ?
H54A C54 H54B 107.9 . . ?
C60 C55 C56 111.1(10) . . ?
C60 C55 C42 112.0(9) . . ?
C56 C55 C42 112.3(9) . . ?
C60 C55 H55 107.0 . . ?
C56 C55 H55 107.0 . . ?
C42 C55 H55 107.0 . . ?
C55 C56 C57 112.6(12) . . ?
C55 C56 H56A 109.1 . . ?
C57 C56 H56A 109.1 . . ?
C55 C56 H56B 109.1 . . ?
C57 C56 H56B 109.1 . . ?
H56A C56 H56B 107.8 . . ?
C56 C57 C58 108.8(13) . . ?
C56 C57 H57A 109.9 . . ?
C58 C57 H57A 109.9 . . ?
C56 C57 H57B 109.9 . . ?
C58 C57 H57B 109.9 . . ?
H57A C57 H57B 108.3 . . ?
C59 C58 C57 109.0(13) . . ?
C59 C58 H58A 109.9 . . ?
C57 C58 H58A 109.9 . . ?
C59 C58 H58B 109.9 . . ?
C57 C58 H58B 109.9 . . ?
H58A C58 H58B 108.3 . . ?
C58 C59 C60 111.9(12) . . ?
C58 C59 H59A 109.2 . . ?
C60 C59 H59A 109.2 . . ?
C58 C59 H59B 109.2 . . ?
C60 C59 H59B 109.2 . . ?
H59A C59 H59B 107.9 . . ?
C55 C60 C59 113.7(12) . . ?
C55 C60 H60A 108.8 . . ?
C59 C60 H60A 108.8 . . ?
C55 C60 H60B 108.8 . . ?
C59 C60 H60B 108.8 . . ?
H60A C60 H60B 107.7 . . ?
Pd1 C61 H61A 109.5 . . ?
Pd1 C61 H61B 109.5 . . ?
Pd1 C61 H61C 109.5 . . ?
Pd1 C61' H61D 109.5 . . ?
Pd1 C61' H61E 109.5 . . ?
H61D C61' H61E 109.5 . . ?
Pd1 C61' H61F 109.5 . . ?
H61D C61' H61F 109.5 . . ?
H61E C61' H61F 109.5 . . ?

loop_
_geom_bond_atom_site_label_1
_geom_bond_atom_site_label_2
_geom_bond_distance
_geom_bond_site_symmetry_2
_geom_bond_publ_flag
Pd1 C61 2.07(8) . ?
Pd1 Cl1' 2.07(3) . ?
Pd1 N2 2.115(11) . ?
Pd1 N1 2.160(11) . ?
Pd1 Cl1 2.161(19) . ?
Pd1 C61' 2.18(10) . ?
N1 C1 1.462(15) . ?
N1 C37 1.551(16) . ?
N2 C2 1.323(17) . ?
N2 C13 1.368(15) . ?
C1 C2 1.299(16) . ?
C1 C5 1.396(14) . ?
C2 C3 1.441(16) . ?
C3 C12 1.338(18) . ?
C3 C4 1.446(17) . ?
C4 C5 1.407(17) . ?
C4 C9 1.426(17) . ?
C5 C6 1.375(16) . ?
C6 C7 1.408(15) . ?
C6 H6 0.9300 . ?
C7 C8 1.404(19) . ?
C7 H7 0.9300 . ?
C8 C9 1.419(18) . ?
C8 H8 0.9300 . ?
C9 C10 1.40(2) . ?
C10 C11 1.36(2) . ?
C10 H10 0.9300 . ?
C11 C12 1.40(2) . ?
C11 H11 0.9300 . ?
C12 H12 0.9300 . ?
C13 C14 1.403(13) . ?
C13 C18 1.422(13) . ?
C14 C15 1.392(14) . ?
C14 C19 1.530(13) . ?
C15 C16 1.381(15) . ?
C15 H15 0.9300 . ?
C16 C17 1.390(15) . ?
C16 C25 1.530(15) . ?
C17 C18 1.386(15) . ?
C17 H17 0.9300 . ?
C18 C31 1.533(14) . ?
C19 C20 1.515(17) . ?
C19 C24 1.535(18) . ?
C19 H19 0.9800 . ?
C20 C21 1.53(2) . ?
C20 H20A 0.9700 . ?
C20 H20B 0.9700 . ?
C21 C22 1.45(2) . ?
C21 H21A 0.9700 . ?
C21 H21B 0.9700 . ?
C22 C23 1.54(2) . ?
C22 H22A 0.9700 . ?
C22 H22B 0.9700 . ?
C23 C24 1.54(2) . ?
C23 H23A 0.9700 . ?
C23 H23B 0.9700 . ?
C24 H24A 0.9700 . ?
C24 H24B 0.9700 . ?
C25 C30 1.51(2) . ?
C25 C26 1.523(16) . ?
C25 H25 0.9800 . ?
C26 C27 1.468(18) . ?
C26 H26A 0.9700 . ?
C26 H26B 0.9700 . ?
C27 C28 1.51(2) . ?
C27 H27A 0.9700 . ?
C27 H27B 0.9700 . ?
C28 C29 1.53(2) . ?
C28 H28A 0.9700 . ?
C28 H28B 0.9700 . ?
C29 C30 1.53(2) . ?
C29 H29A 0.9700 . ?
C29 H29B 0.9700 . ?
C30 H30A 0.9700 . ?
C30 H30B 0.9700 . ?
C31 C36 1.487(19) . ?
C31 C32 1.52(2) . ?
C31 H31 0.9800 . ?
C32 C33 1.56(2) . ?
C32 H32A 0.9700 . ?
C32 H32B 0.9700 . ?
C33 C34 1.54(3) . ?
C33 H33A 0.9700 . ?
C33 H33B 0.9700 . ?
C34 C35 1.49(3) . ?
C34 H34A 0.9700 . ?
C34 H34B 0.9700 . ?
C35 C36 1.511(19) . ?
C35 H35A 0.9700 . ?
C35 H35B 0.9700 . ?
C36 H36A 0.9700 . ?
C36 H36B 0.9700 . ?
C37 C38 1.370(14) . ?
C37 C42 1.441(15) . ?
C38 C39 1.364(15) . ?
C38 C43 1.538(13) . ?
C39 C40 1.398(15) . ?
C39 H39 0.9300 . ?
C40 C41 1.380(14) . ?
C40 C49 1.526(15) . ?
C41 C42 1.378(15) . ?
C41 H41 0.9300 . ?
C42 C55 1.529(14) . ?
C43 C44 1.525(19) . ?
C43 C48 1.54(2) . ?
C43 H43 0.9800 . ?
C44 C45 1.52(2) . ?
C44 H44A 0.9700 . ?
C44 H44B 0.9700 . ?
C45 C46 1.42(3) . ?
C45 H45A 0.9700 . ?
C45 H45B 0.9700 . ?
C46 C47 1.60(4) . ?
C46 H46A 0.9700 . ?
C46 H46B 0.9700 . ?
C47 C48 1.59(2) . ?
C47 H47A 0.9700 . ?
C47 H47B 0.9700 . ?
C48 H48A 0.9700 . ?
C48 H48B 0.9700 . ?
C49 C50 1.514(19) . ?
C49 C54 1.515(16) . ?
C49 H49 0.9800 . ?
C50 C51 1.53(2) . ?
C50 H50A 0.9700 . ?
C50 H50B 0.9700 . ?
C51 C52 1.56(2) . ?
C51 H51A 0.9700 . ?
C51 H51B 0.9700 . ?
C52 C53 1.47(2) . ?
C52 H52A 0.9700 . ?
C52 H52B 0.9700 . ?
C53 C54 1.56(2) . ?
C53 H53A 0.9700 . ?
C53 H53B 0.9700 . ?
C54 H54A 0.9700 . ?
C54 H54B 0.9700 . ?
C55 C60 1.500(17) . ?
C55 C56 1.526(18) . ?
C55 H55 0.9800 . ?
C56 C57 1.56(2) . ?
C56 H56A 0.9700 . ?
C56 H56B 0.9700 . ?
C57 C58 1.58(2) . ?
C57 H57A 0.9700 . ?
C57 H57B 0.9700 . ?
C58 C59 1.50(2) . ?
C58 H58A 0.9700 . ?
C58 H58B 0.9700 . ?
C59 C60 1.514(18) . ?
C59 H59A 0.9700 . ?
C59 H59B 0.9700 . ?
C60 H60A 0.9700 . ?
C60 H60B 0.9700 . ?
C61 H61A 0.9600 . ?
C61 H61B 0.9600 . ?
C61 H61C 0.9600 . ?
C61' H61D 0.9600 . ?
C61' H61E 0.9600 . ?
C61' H61F 0.9600 . ?

loop_
_geom_torsion_atom_site_label_1
_geom_torsion_atom_site_label_2
_geom_torsion_atom_site_label_3
_geom_torsion_atom_site_label_4
_geom_torsion
_geom_torsion_site_symmetry_1
_geom_torsion_site_symmetry_2
_geom_torsion_site_symmetry_3
_geom_torsion_site_symmetry_4
_geom_torsion_publ_flag
C61 Pd1 N1 C1 -93(11) . . . . ?
Cl1' Pd1 N1 C1 3(7) . . . . ?
N2 Pd1 N1 C1 -3.8(7) . . . . ?
Cl1 Pd1 N1 C1 176.9(9) . . . . ?
C61' Pd1 N1 C1 179(4) . . . . ?
C61 Pd1 N1 C37 95(11) . . . . ?
Cl1' Pd1 N1 C37 -169(6) . . . . ?
N2 Pd1 N1 C37 -175.9(10) . . . . ?
Cl1 Pd1 N1 C37 4.8(11) . . . . ?
C61' Pd1 N1 C37 7(4) . . . . ?
C61 Pd1 N2 C2 171(2) . . . . ?
Cl1' Pd1 N2 C2 -178.7(12) . . . . ?
N1 Pd1 N2 C2 0.3(8) . . . . ?
Cl1 Pd1 N2 C2 15(17) . . . . ?
C61' Pd1 N2 C2 165(16) . . . . ?
C61 Pd1 N2 C13 -13(2) . . . . ?
Cl1' Pd1 N2 C13 -2.8(14) . . . . ?
N1 Pd1 N2 C13 176.2(11) . . . . ?
Cl1 Pd1 N2 C13 -169(16) . . . . ?
C61' Pd1 N2 C13 -19(16) . . . . ?
C37 N1 C1 C2 178.7(11) . . . . ?
Pd1 N1 C1 C2 7.1(12) . . . . ?
C37 N1 C1 C5 -5.3(17) . . . . ?
Pd1 N1 C1 C5 -176.9(7) . . . . ?
C5 C1 C2 N2 176.4(11) . . . . ?
N1 C1 C2 N2 -7.9(16) . . . . ?
C5 C1 C2 C3 0.9(14) . . . . ?
N1 C1 C2 C3 176.7(9) . . . . ?
C13 N2 C2 C1 -172.4(10) . . . . ?
Pd1 N2 C2 C1 4.1(14) . . . . ?
C13 N2 C2 C3 1.5(19) . . . . ?
Pd1 N2 C2 C3 178.0(10) . . . . ?
C1 C2 C3 C12 178.8(13) . . . . ?
N2 C2 C3 C12 4(2) . . . . ?
C1 C2 C3 C4 -0.4(11) . . . . ?
N2 C2 C3 C4 -175.2(13) . . . . ?
C12 C3 C4 C5 -179.4(11) . . . . ?
C2 C3 C4 C5 -0.1(13) . . . . ?
C12 C3 C4 C9 0.5(17) . . . . ?
C2 C3 C4 C9 179.9(10) . . . . ?
C2 C1 C5 C6 -178.8(15) . . . . ?
N1 C1 C5 C6 6(2) . . . . ?
C2 C1 C5 C4 -0.9(13) . . . . ?
N1 C1 C5 C4 -176.5(10) . . . . ?
C9 C4 C5 C6 -0.8(17) . . . . ?
C3 C4 C5 C6 179.2(10) . . . . ?
C9 C4 C5 C1 -179.4(11) . . . . ?
C3 C4 C5 C1 0.5(12) . . . . ?
C1 C5 C6 C7 179.0(14) . . . . ?
C4 C5 C6 C7 1.4(16) . . . . ?
C5 C6 C7 C8 -1.9(18) . . . . ?
C6 C7 C8 C9 1.6(19) . . . . ?
C7 C8 C9 C10 177.9(13) . . . . ?
C7 C8 C9 C4 -0.8(18) . . . . ?
C5 C4 C9 C10 -178.4(11) . . . . ?
C3 C4 C9 C10 1.6(17) . . . . ?
C5 C4 C9 C8 0.4(18) . . . . ?
C3 C4 C9 C8 -179.5(11) . . . . ?
C8 C9 C10 C11 178.8(13) . . . . ?
C4 C9 C10 C11 -2.5(19) . . . . ?
C9 C10 C11 C12 1(2) . . . . ?
C2 C3 C12 C11 179.2(13) . . . . ?
C4 C3 C12 C11 -1.8(18) . . . . ?
C10 C11 C12 C3 1(2) . . . . ?
C2 N2 C13 C14 82.5(13) . . . . ?
Pd1 N2 C13 C14 -93.2(12) . . . . ?
C2 N2 C13 C18 -95.7(12) . . . . ?
Pd1 N2 C13 C18 88.6(12) . . . . ?
N2 C13 C14 C15 -173.1(9) . . . . ?
C18 C13 C14 C15 5.0(13) . . . . ?
N2 C13 C14 C19 7.4(14) . . . . ?
C18 C13 C14 C19 -174.5(8) . . . . ?
C13 C14 C15 C16 -0.9(15) . . . . ?
C19 C14 C15 C16 178.6(9) . . . . ?
C14 C15 C16 C17 -3.3(16) . . . . ?
C14 C15 C16 C25 177.5(10) . . . . ?
C15 C16 C17 C18 3.6(16) . . . . ?
C25 C16 C17 C18 -177.2(10) . . . . ?
C16 C17 C18 C13 0.2(15) . . . . ?
C16 C17 C18 C31 179.5(10) . . . . ?
N2 C13 C18 C17 173.4(10) . . . . ?
C14 C13 C18 C17 -4.7(14) . . . . ?
N2 C13 C18 C31 -5.9(14) . . . . ?
C14 C13 C18 C31 176.0(9) . . . . ?
C15 C14 C19 C20 57.6(13) . . . . ?
C13 C14 C19 C20 -122.9(11) . . . . ?
C15 C14 C19 C24 -68.1(13) . . . . ?
C13 C14 C19 C24 111.3(11) . . . . ?
C14 C19 C20 C21 -179.9(10) . . . . ?
C24 C19 C20 C21 -55.1(15) . . . . ?
C19 C20 C21 C22 54.4(17) . . . . ?
C20 C21 C22 C23 -53.1(19) . . . . ?
C21 C22 C23 C24 53(2) . . . . ?
C20 C19 C24 C23 54.8(15) . . . . ?
C14 C19 C24 C23 -177.9(11) . . . . ?
C22 C23 C24 C19 -53.1(19) . . . . ?
C15 C16 C25 C30 -86.6(14) . . . . ?
C17 C16 C25 C30 94.2(14) . . . . ?
C15 C16 C25 C26 41.8(16) . . . . ?
C17 C16 C25 C26 -137.3(11) . . . . ?
C30 C25 C26 C27 -51.9(17) . . . . ?
C16 C25 C26 C27 -179.5(11) . . . . ?
C25 C26 C27 C28 57.0(17) . . . . ?
C26 C27 C28 C29 -56.6(18) . . . . ?
C27 C28 C29 C30 53(2) . . . . ?
C26 C25 C30 C29 48(2) . . . . ?
C16 C25 C30 C29 179.5(14) . . . . ?
C28 C29 C30 C25 -50(2) . . . . ?
C17 C18 C31 C36 -71.2(15) . . . . ?
C13 C18 C31 C36 108.0(13) . . . . ?
C17 C18 C31 C32 49.3(16) . . . . ?
C13 C18 C31 C32 -131.5(13) . . . . ?
C36 C31 C32 C33 -58(2) . . . . ?
C18 C31 C32 C33 177.6(17) . . . . ?
C31 C32 C33 C34 58(2) . . . . ?
C32 C33 C34 C35 -54(2) . . . . ?
C33 C34 C35 C36 53(2) . . . . ?
C32 C31 C36 C35 55(2) . . . . ?
C18 C31 C36 C35 178.9(15) . . . . ?
C34 C35 C36 C31 -54(3) . . . . ?
C1 N1 C37 C38 -80.3(15) . . . . ?
Pd1 N1 C37 C38 90.3(12) . . . . ?
C1 N1 C37 C42 101.5(13) . . . . ?
Pd1 N1 C37 C42 -87.8(11) . . . . ?
C42 C37 C38 C39 -1.1(15) . . . . ?
N1 C37 C38 C39 -179.2(10) . . . . ?
C42 C37 C38 C43 179.6(10) . . . . ?
N1 C37 C38 C43 1.5(16) . . . . ?
C37 C38 C39 C40 1.5(17) . . . . ?
C43 C38 C39 C40 -179.2(11) . . . . ?
C38 C39 C40 C41 -2.5(17) . . . . ?
C38 C39 C40 C49 176.6(10) . . . . ?
C39 C40 C41 C42 3.1(17) . . . . ?
C49 C40 C41 C42 -175.9(11) . . . . ?
C40 C41 C42 C37 -2.8(17) . . . . ?
C40 C41 C42 C55 179.3(10) . . . . ?
C38 C37 C42 C41 1.7(15) . . . . ?
N1 C37 C42 C41 180.0(10) . . . . ?
C38 C37 C42 C55 179.6(9) . . . . ?
N1 C37 C42 C55 -2.2(14) . . . . ?
C39 C38 C43 C44 -54.7(15) . . . . ?
C37 C38 C43 C44 124.6(12) . . . . ?
C39 C38 C43 C48 70.2(14) . . . . ?
C37 C38 C43 C48 -110.5(13) . . . . ?
C38 C43 C44 C45 179.0(13) . . . . ?
C48 C43 C44 C45 55.9(18) . . . . ?
C43 C44 C45 C46 -59(2) . . . . ?
C44 C45 C46 C47 59(2) . . . . ?
C45 C46 C47 C48 -57(2) . . . . ?
C44 C43 C48 C47 -56.0(19) . . . . ?
C38 C43 C48 C47 178.7(15) . . . . ?
C46 C47 C48 C43 54(2) . . . . ?
C41 C40 C49 C50 99.5(14) . . . . ?
C39 C40 C49 C50 -79.5(14) . . . . ?
C41 C40 C49 C54 -25.7(17) . . . . ?
C39 C40 C49 C54 155.3(11) . . . . ?
C54 C49 C50 C51 -52.8(17) . . . . ?
C40 C49 C50 C51 179.3(12) . . . . ?
C49 C50 C51 C52 56.4(19) . . . . ?
C50 C51 C52 C53 -60.1(18) . . . . ?
C51 C52 C53 C54 60.0(17) . . . . ?
C50 C49 C54 C53 54.1(16) . . . . ?
C40 C49 C54 C53 179.6(12) . . . . ?
C52 C53 C54 C49 -59.6(17) . . . . ?
C41 C42 C55 C60 65.4(13) . . . . ?
C37 C42 C55 C60 -112.3(12) . . . . ?
C41 C42 C55 C56 -60.4(15) . . . . ?
C37 C42 C55 C56 121.8(12) . . . . ?
C60 C55 C56 C57 52.3(17) . . . . ?
C42 C55 C56 C57 178.7(13) . . . . ?
C55 C56 C57 C58 -55.5(19) . . . . ?
C56 C57 C58 C59 57.8(19) . . . . ?
C57 C58 C59 C60 -58(2) . . . . ?
C56 C55 C60 C59 -51.8(16) . . . . ?
C42 C55 C60 C59 -178.3(11) . . . . ?
C58 C59 C60 C55 57(2) . . . . ?
